data_4344521
loop_
_publ_author_name
'Latturner, S.E.'
'Kanatzidis, M.G.'

_publ_section_title
;
 Formation of multinary intermetallics from reduction of perovskites by
 aluminium flux: M3 Au6+x Al26 Ti (M = Ca, Sr, Yb), a stuffed variant of
 the Ba Hg11 type
;
_journal_name_full 'Inorganic Chemistry'
_journal_page_first 2
_journal_page_last 4
_journal_volume 43
_journal_year 2004
_chemical_formula_sum 'Al25.62 Au7.37 Sr3 Ti'
_chemical_name_systematic 'Sr3 Au7.37 Al25.62 Ti'
_space_group_IT_number 221
_symmetry_space_group_name_Hall '-P 4 2 3'
_symmetry_space_group_name_H-M 'P m -3 m'
_cell_angle_alpha 90
_cell_angle_beta 90
_cell_angle_gamma 90
_cell_formula_units_Z 1
_cell_length_a 8.6631
_cell_length_b 8.6631
_cell_length_c 8.6631
_cell_volume 650.160
_citation_journal_id_ASTM INOCAJ
_cod_data_source_file Latturner_INOCAJ_2004_482.cif
_cod_data_source_block Al25.62Au7.37Sr3Ti1
_cod_original_cell_volume 650.1597
_cod_original_formula_sum 'Al25.62 Au7.37 Sr3 Ti1'
_cod_database_code 4344521

loop_
_symmetry_equiv_pos_as_xyz
x,y,z
-y,x,z
-x,-y,z
y,-x,z
x,-y,-z
y,x,-z
-x,y,-z
-y,-x,-z
z,x,y
-x,z,y
-z,-x,y
x,-z,y
z,-x,-y
x,z,-y
-z,x,-y
-x,-z,-y
y,z,x
y,-z,-x
z,y,-x
-y,z,-x
-z,-y,-x
-y,-z,x
z,-y,x
-z,y,x
-x,-y,-z
y,-x,-z
x,y,-z
-y,x,-z
-x,y,z
-y,-x,z
x,-y,z
y,x,z
-z,-x,-y
x,-z,-y
z,x,-y
-x,z,-y
-z,x,y
-x,-z,y
z,-x,y
x,z,y
-y,-z,-x
-y,z,x
-z,-y,x
y,-z,x
z,y,x
y,z,-x
-z,y,-x
z,-y,-x

loop_
_atom_site_label
_atom_site_type_symbol
_atom_site_fract_x
_atom_site_fract_y
_atom_site_fract_z
_atom_site_occupancy
_atom_site_U_iso_or_equiv
Ti1 Ti 0.5 0.5 0.5 1 0.0
Sr1 Sr 0.5 0 0 1 0.0
Au2 Au 0.33801 0.33801 0 0.532 0.0
Au1 Au 0 0 0 0.99 0.0
Al3 Al 0.17437 0.17437 0.17437 1 0.0
Al1 Al 0.3665 0.3665 0 0.468 0.0
Al2 Al 0.5 0.27211 0.27211 1 0.0
